data_1571804
loop_
_publ_author_name
'Ye, Shounuan'
'Chen, Tianyi'
'Yu, Jinyang'
'Wang, Shanlu'
'Li, Shuixing'
'Wang, Jingxi'
'Fu, Yuang'
'Zhu, Yuxuan'
'Wang, Mengting'
'Lu, Xinhui'
'Ma, Zaifei'
'Li, Chang-Zhi'
'Shi, Minmin'
'Chen, Hongzheng'

_publ_section_title
;
 Enhanced crystal network and charge transfer of non-fused ring electron
 acceptors via interchain interaction for efficient and stable organic
 solar cells
;
_journal_issue 14
_journal_name_full 'Energy &amp; Environmental Science'
_journal_page_first 5137
_journal_page_last 5146
_journal_paper_doi 10.1039/D4EE02027H
_journal_volume 17
_journal_year 2024
_chemical_formula_moiety '2(C43 H40 F2 N2 O3 S3)'
_chemical_formula_sum 'C86 H80 F4 N4 O6 S6'
_chemical_formula_weight 1533.90
_space_group_crystal_system triclinic
_space_group_IT_number 2
_space_group_name_Hall '-P 1'
_space_group_name_H-M_alt 'P -1'
_atom_sites_solution_hydrogens geom
_audit_creation_date 2024-03-08
_audit_creation_method
;
Olex2 1.2
(compiled 2018.05.29 svn.r3508 for OlexSys, GUI svn.r5506)
;
_audit_update_record
;
2024-05-08 deposited with the CCDC.	2024-06-07 downloaded from the CCDC.
;
_cell_angle_alpha 63.176(11)
_cell_angle_beta 69.390(14)
_cell_angle_gamma 69.980(15)
_cell_formula_units_Z 2
_cell_length_a 15.606(3)
_cell_length_b 16.678(3)
_cell_length_c 18.394(3)
_cell_measurement_reflns_used 1604
_cell_measurement_temperature 170(2)
_cell_measurement_theta_max 56.25
_cell_measurement_theta_min 2.77
_cell_volume 3901.2(13)
_computing_cell_refinement 'SAINT V8.40B (?, 2016)'
_computing_data_reduction 'SAINT V8.40B (?, 2016)'
_computing_molecular_graphics 'Olex2 (Dolomanov et al., 2009)'
_computing_publication_material 'Olex2 (Dolomanov et al., 2009)'
_computing_structure_refinement 'ShelXL (Sheldrick, 2015)'
_computing_structure_solution 'SHELXT 2018/2 (Sheldrick, 2018)'
_diffrn_ambient_temperature 170.15
_diffrn_measured_fraction_theta_full 0.909
_diffrn_measured_fraction_theta_max 0.909
_diffrn_measurement_device_type 'Bruker APEX-II CCD'
_diffrn_measurement_method '\f and \w scans'
_diffrn_radiation_type CuK\a
_diffrn_radiation_wavelength 1.54178
_diffrn_reflns_av_R_equivalents 0.1728
_diffrn_reflns_av_unetI/netI 0.3465
_diffrn_reflns_Laue_measured_fraction_full 0.909
_diffrn_reflns_Laue_measured_fraction_max 0.909
_diffrn_reflns_limit_h_max 15
_diffrn_reflns_limit_h_min -16
_diffrn_reflns_limit_k_max 14
_diffrn_reflns_limit_k_min -17
_diffrn_reflns_limit_l_max 18
_diffrn_reflns_limit_l_min -19
_diffrn_reflns_number 18373
_diffrn_reflns_point_group_measured_fraction_full 0.909
_diffrn_reflns_point_group_measured_fraction_max 0.909
_diffrn_reflns_theta_full 54.235
_diffrn_reflns_theta_max 54.235
_diffrn_reflns_theta_min 2.770
_diffrn_standards_number 0
_exptl_absorpt_coefficient_mu 2.159
_exptl_absorpt_correction_T_max 0.7516
_exptl_absorpt_correction_T_min 0.3636
_exptl_absorpt_correction_type none
_exptl_absorpt_process_details
;
SADABS-2016/2 (Bruker,2016/2) was used for absorption correction.
wR2(int) was 0.1220 before and 0.0746 after correction.
The Ratio of minimum to maximum transmission is 0.4838.
The \l/2 correction factor is Not present.
;
_exptl_crystal_density_diffrn 1.306
_exptl_crystal_F_000 1608
_refine_diff_density_max 0.494
_refine_diff_density_min -0.393
_refine_diff_density_rms 0.087
_refine_ls_extinction_method none
_refine_ls_goodness_of_fit_ref 1.060
_refine_ls_hydrogen_treatment constr
_refine_ls_matrix_type full
_refine_ls_number_parameters 931
_refine_ls_number_reflns 8683
_refine_ls_number_restraints 414
_refine_ls_restrained_S_all 1.057
_refine_ls_R_factor_all 0.2701
_refine_ls_R_factor_gt 0.1800
_refine_ls_shift/su_max 0.000
_refine_ls_shift/su_mean 0.000
_refine_ls_structure_factor_coef Fsqd
_refine_ls_weighting_details 'w=1/[\s^2^(Fo^2^)+(0.2000P)^2^] where P=(Fo^2^+2Fc^2^)/3'
_refine_ls_weighting_scheme calc
_refine_ls_wR_factor_gt 0.4130
_refine_ls_wR_factor_ref 0.4989
_reflns_Friedel_coverage 0.000
_reflns_number_gt 3712
_reflns_number_total 8683
_reflns_threshold_expression 'I > 2\s(I)'
_cod_data_source_file d4ee02027h2.cif
_cod_data_source_block cu_0240308ysn_m_0m_a_pl_sq
_cod_depositor_comments 'Adding full bibliography for 1571803--1571805.cif.'
_cod_database_code 1571804
_shelx_shelxl_version_number 2016/6
_shelx_space_group_comment
;
The symmetry employed for this shelxl refinement is uniquely defined
by the following loop, which should always be used as a source of
symmetry information in preference to the above space-group names.
They are only intended as comments.
;
_olex2_refinement_description
;
1. Fixed Uiso
 At 1.2 times of:
  All C(H) groups, All C(H,H) groups
 At 1.5 times of:
  All C(H,H,H) groups
2. Uiso/Uaniso restraints and constraints
Uanis(C01W) \\sim Ueq, Uanis(C00S) \\sim Ueq, Uanis(C00H) \\sim Ueq,
Uanis(C017) \\sim Ueq, Uanis(C00P) \\sim Ueq, Uanis(C00F) \\sim Ueq,
Uanis(C02V) \\sim Ueq, Uanis(C026) \\sim Ueq, Uanis(C02I) \\sim Ueq,
Uanis(C010) \\sim Ueq, Uanis(C7) \\sim Ueq, Uanis(C00Q) \\sim Ueq, Uanis(C016)
\\sim Ueq, Uanis(C02D) \\sim Ueq, Uanis(C00Z) \\sim Ueq, Uanis(C011) \\sim Ueq,
Uanis(C02F) \\sim Ueq, Uanis(C02H) \\sim Ueq, Uanis(C01M) \\sim Ueq,
Uanis(C00X) \\sim Ueq, Uanis(C01P) \\sim Ueq, Uanis(N025) \\sim Ueq,
Uanis(C02C) \\sim Ueq, Uanis(C014) \\sim Ueq, Uanis(N01D) \\sim Ueq,
Uanis(C00N) \\sim Ueq, Uanis(C01S) \\sim Ueq, Uanis(C00V) \\sim Ueq,
Uanis(C01C) \\sim Ueq, Uanis(C027) \\sim Ueq, Uanis(C02Q) \\sim Ueq,
Uanis(C01R) \\sim Ueq, Uanis(C01T) \\sim Ueq, Uanis(C020) \\sim Ueq,
Uanis(C01E) \\sim Ueq, Uanis(C013) \\sim Ueq, Uanis(C01B) \\sim Ueq,
Uanis(C00U) \\sim Ueq, Uanis(C012) \\sim Ueq, Uanis(C01H) \\sim Ueq,
Uanis(C01L) \\sim Ueq, Uanis(S002) \\sim Ueq, Uanis(S006) \\sim Ueq,
Uanis(C00L) \\sim Ueq, Uanis(C00M) \\sim Ueq, Uanis(C00Y) \\sim Ueq,
Uanis(C01N) \\sim Ueq, Uanis(C01Q) \\sim Ueq, Uanis(C02P) \\sim Ueq,
Uanis(C01K) \\sim Ueq, Uanis(C01G) \\sim Ueq, Uanis(C030) \\sim Ueq,
Uanis(C02Z) \\sim Ueq, Uanis(C02X) \\sim Ueq, Uanis(C02J) \\sim Ueq,
Uanis(C02N) \\sim Ueq, Uanis(C02G) \\sim Ueq, Uanis(C00K) \\sim Ueq,
Uanis(C02B) \\sim Ueq, Uanis(C01I) \\sim Ueq, Uanis(N00O) \\sim Ueq,
Uanis(C01A) \\sim Ueq, Uanis(C00W) \\sim Ueq, Uanis(C015) \\sim Ueq,
Uanis(C018) \\sim Ueq, Uanis(C019) \\sim Ueq, Uanis(C00T) \\sim Ueq: with sigma
of 0.01 and sigma for terminal atoms of 0.02
Uanis(C5) \\sim Ueq, Uanis(C6) \\sim Ueq: with sigma of 0.01 and sigma for
terminal atoms of 0.02
3.a Ternary CH refined with riding coordinates:
 C016(H016), C026(H026), C01U(H01U), C024(H024)
3.b Secondary CH2 refined with riding coordinates:
 C01V(H01A,H01B), C01X(H01C,H01D), C01Z(H01E,H01F), C022(H02A,H02B), C028(H02C,
 H02D), C029(H02E,H02F), C02A(H02G,H02H), C01Y(H01H,H01I), C02G(H02Z,HA),
 C02J(H02,HB), C02K(H0AA,HC), C02N(H2AA,HF), C02X(H5AA,HK), C02Z(H6AA,HL)
3.c Aromatic/amide H refined with riding coordinates:
 C00R(H00R), C00S(H00S), C00T(H00T), C02E(H02L), C02F(H02M), C01M(H01M),
 C012(H012), C01R(H01R), C01C(H01G), C02P(H02W), C01Q(H01Q), C020(H020)
3.d Fitted hexagon refined as free rotating group:
 C02F(C011,C010,C7,C01M,C02H), C00V(C01R,C02Q,C027,C01C,C01S), C01N(C00Y,C01G,
 C02P,C01K,C01Q)
3.e Idealised Me refined as rotating group:
 C5(H5A,H5B,H5C), C00Z(H00A,H00B,H00C), C02D(H02I,H02J,H02K), C02I(H02N,H02O,
 H02P), C02V(H02Q,H02R,H02S), C02Y(H02T,H02U,H02V), C6(H6A,H6B,H6C), C021(H02X,
 H02Y,H), C02L(H1AA,HD,HE), C02O(H3AA,HG,HH), C02R(H4AA,HI,HJ), C030(H03A,H03B,
 H03C)
;
_olex2_submission_special_instructions 'No special instructions were received'

loop_
_space_group_symop_operation_xyz
'x, y, z'
'-x, -y, -z'

loop_
_atom_site_label
_atom_site_type_symbol
_atom_site_fract_x
_atom_site_fract_y
_atom_site_fract_z
_atom_site_U_iso_or_equiv
_atom_site_adp_type
_atom_site_occupancy
_atom_site_site_symmetry_order
_atom_site_calc_flag
_atom_site_refinement_flags_posn
_atom_site_refinement_flags_adp
_atom_site_refinement_flags_occupancy
_atom_site_disorder_assembly
_atom_site_disorder_group
S001 S 0.1414(3) -0.0174(3) 0.9901(3) 0.0880(15) Uani 1 1 d . . . . .
O1 O 1.1593(9) 0.6708(7) -0.0345(6) 0.087(3) Uani 1 1 d . . . . .
S003 S 0.3155(4) 0.2791(3) 0.6113(3) 0.0928(15) Uani 1 1 d . . . . .
O3 O -0.0129(9) -0.2678(7) 1.1310(7) 0.090(3) Uani 1 1 d . . . . .
S005 S 0.2784(4) 0.1175(3) 0.8669(3) 0.0938(15) Uani 1 1 d . . . . .
C5 C 1.4177(16) 0.4800(14) 0.1074(14) 0.123(7) Uani 1 1 d . U . . .
H5A H 1.391816 0.475870 0.165513 0.185 Uiso 1 1 calc GR . . . .
H5B H 1.447517 0.532856 0.074664 0.185 Uiso 1 1 calc GR . . . .
H5C H 1.464439 0.423420 0.105973 0.185 Uiso 1 1 calc GR . . . .
F1 F 0.6969(9) 0.6143(8) 0.1733(7) 0.124(4) Uani 1 1 d . . . . .
F2 F 0.5441(10) 0.6083(9) 0.1457(8) 0.135(4) Uani 1 1 d . . . . .
O2 O 1.2347(9) 0.3564(7) 0.0270(7) 0.093(4) Uani 1 1 d . . . . .
O00E O 0.3797(10) 0.4033(9) 0.4537(8) 0.111(4) Uani 1 1 d . . . . .
C00K C 0.5948(12) 0.4154(10) 0.4681(10) 0.075(4) Uani 1 1 d . U . . .
N00O N 0.6802(14) 0.2898(12) 0.6556(13) 0.126(6) Uani 1 1 d . U . . .
N01O N 0.8120(14) 0.4739(12) 0.4271(11) 0.138(7) Uani 1 1 d . . . . .
C00F C 0.0244(10) -0.0301(8) 1.0266(8) 0.062(4) Uani 1 1 d . U . . .
C00H C 0.2732(14) 0.2059(11) 0.7112(12) 0.088(5) Uani 1 1 d . U . . .
C00P C 0.1101(14) 0.0736(10) 0.8973(10) 0.079(4) Uani 1 1 d . U . . .
C00Q C -0.0187(12) -0.0906(10) 1.1042(10) 0.078(4) Uani 1 1 d . U . . .
C00R C 0.6533(15) 0.5210(12) 0.3144(12) 0.097(6) Uani 1 1 d . . . . .
H00R H 0.710310 0.522670 0.321000 0.116 Uiso 1 1 calc R . . . .
C00S C 0.1895(12) 0.1686(10) 0.7515(10) 0.078(4) Uani 1 1 d . U . . .
H00S H 0.144597 0.176561 0.723512 0.093 Uiso 1 1 calc R . . . .
C00T C 0.4855(13) 0.3195(11) 0.5921(11) 0.089(5) Uani 1 1 d . U . . .
H00T H 0.528412 0.309859 0.622783 0.106 Uiso 1 1 calc R . . . .
C00W C 0.5953(15) 0.4703(12) 0.3833(12) 0.097(5) Uani 1 1 d . U . . .
C00Z C -0.0968(13) -0.3920(11) 1.2343(10) 0.092(5) Uani 1 1 d . U . . .
H00A H -0.064146 -0.411291 1.278323 0.138 Uiso 1 1 calc GR . . . .
H00B H -0.117631 -0.444175 1.240216 0.138 Uiso 1 1 calc GR . . . .
H00C H -0.151286 -0.341799 1.239461 0.138 Uiso 1 1 calc GR . . . .
C015 C 0.5118(13) 0.4719(11) 0.3674(11) 0.079(4) Uani 1 1 d . U . . .
C016 C -0.0285(14) -0.3578(11) 1.1465(11) 0.086(5) Uani 1 1 d . U . . .
H016 H 0.032004 -0.404281 1.141950 0.103 Uiso 1 1 calc R . . . .
C017 C 0.3270(13) 0.1811(11) 0.7639(11) 0.087(5) Uani 1 1 d . U . . .
C018 C 0.4595(14) 0.4116(11) 0.4455(11) 0.085(5) Uani 1 1 d . U . . .
C019 C 0.5084(13) 0.3764(10) 0.5090(11) 0.083(5) Uani 1 1 d . U . . .
C01A C 0.6635(13) 0.3979(11) 0.5057(10) 0.084(5) Uani 1 1 d . U . . .
C01F C 0.4084(11) 0.2219(10) 0.7279(11) 0.076(5) Uani 1 1 d . . . . .
C01I C 0.6705(16) 0.3404(15) 0.5872(15) 0.109(6) Uani 1 1 d . U . . .
C01J C 0.4116(13) 0.2724(11) 0.6415(11) 0.086(5) Uani 1 1 d . . . . .
C01V C 0.4217(16) -0.1394(12) 1.0174(12) 0.110(7) Uani 1 1 d . . . . .
H01A H 0.370932 -0.092716 1.035989 0.133 Uiso 1 1 calc R . . . .
H01B H 0.471507 -0.158384 1.047210 0.133 Uiso 1 1 calc R . . . .
C01W C 0.1844(12) 0.1212(10) 0.8338(11) 0.086(5) Uani 1 1 d . U . . .
C01X C 0.4982(15) -0.0125(13) 0.8991(11) 0.105(6) Uani 1 1 d . . . . .
H01C H 0.549741 -0.029183 0.926362 0.126 Uiso 1 1 calc R . . . .
H01D H 0.447709 0.034774 0.917168 0.126 Uiso 1 1 calc R . . . .
C01Z C 0.5350(14) 0.0278(11) 0.8028(11) 0.095(6) Uani 1 1 d . . . . .
H01E H 0.487597 0.031807 0.776316 0.114 Uiso 1 1 calc R . . . .
H01F H 0.592739 -0.015521 0.786722 0.114 Uiso 1 1 calc R . . . .
C022 C 0.5574(15) 0.1245(14) 0.7665(11) 0.102(6) Uani 1 1 d . . . . .
H02A H 0.604316 0.120755 0.793452 0.122 Uiso 1 1 calc R . . . .
H02B H 0.586463 0.140977 0.705812 0.122 Uiso 1 1 calc R . . . .
C023 C 0.6345(18) 0.5673(14) 0.2400(13) 0.110(7) Uani 1 1 d . . . . .
C026 C 0.0966(14) -0.0448(11) 1.2525(12) 0.093(5) Uani 1 1 d . U . . .
H026 H 0.085540 -0.088913 1.312174 0.111 Uiso 1 1 calc R . . . .
C028 C 0.4723(15) 0.2018(12) 0.7786(12) 0.098(6) Uani 1 1 d . . . . .
H02C H 0.438684 0.183253 0.838402 0.117 Uiso 1 1 calc R . . . .
H02D H 0.494014 0.258066 0.762615 0.117 Uiso 1 1 calc R . . . .
C029 C 0.4608(16) -0.0967(12) 0.9268(12) 0.107(6) Uani 1 1 d . . . . .
H02E H 0.411264 -0.079441 0.897197 0.129 Uiso 1 1 calc R . . . .
H02F H 0.512249 -0.143386 0.908735 0.129 Uiso 1 1 calc R . . . .
C02A C 0.3818(17) -0.2250(13) 1.0434(12) 0.115(7) Uani 1 1 d . . . . .
H02G H 0.338994 -0.208523 1.007411 0.138 Uiso 1 1 calc R . . . .
H02H H 0.434470 -0.275113 1.032320 0.138 Uiso 1 1 calc R . . . .
C02B C 0.7457(15) 0.4408(12) 0.4607(12) 0.098(5) Uani 1 1 d . U . . .
C02D C -0.0747(14) -0.3319(11) 1.0776(11) 0.094(5) Uani 1 1 d . U . . .
H02I H -0.131522 -0.283557 1.081777 0.141 Uiso 1 1 calc GR . . . .
H02J H -0.091521 -0.386035 1.082741 0.141 Uiso 1 1 calc GR . . . .
H02K H -0.031315 -0.309117 1.023162 0.141 Uiso 1 1 calc GR . . . .
C02E C 0.4914(14) 0.5151(11) 0.2914(13) 0.098(6) Uani 1 1 d . . . . .
H02L H 0.434898 0.512828 0.284432 0.117 Uiso 1 1 calc R . . . .
C02F C 0.1115(9) -0.2327(7) 1.2769(7) 0.094(5) Uani 1 1 d . U . . .
H02M H 0.137773 -0.222872 1.310736 0.113 Uiso 1 1 calc R . . . .
C011 C 0.0672(8) -0.1580(5) 1.2176(7) 0.087(5) Uani 1 1 d G U . . .
C010 C 0.0288(8) -0.1724(5) 1.1681(7) 0.076(4) Uani 1 1 d G U . . .
C7 C 0.0345(8) -0.2616(6) 1.1777(6) 0.082(5) Uani 1 1 d G U . . .
C01M C 0.0788(9) -0.3363(5) 1.2369(7) 0.096(5) Uani 1 1 d G U . . .
H01M H 0.082714 -0.397256 1.243547 0.116 Uiso 1 1 calc R . . . .
C02H C 0.1172(8) -0.3219(6) 1.2865(7) 0.087(5) Uani 1 1 d G U . . .
C02I C 0.0450(16) 0.0496(12) 1.2497(13) 0.112(6) Uani 1 1 d . U . . .
H02N H 0.062597 0.063674 1.288126 0.169 Uiso 1 1 calc GR . . . .
H02O H -0.022738 0.052793 1.266707 0.169 Uiso 1 1 calc GR . . . .
H02P H 0.061008 0.094392 1.192582 0.169 Uiso 1 1 calc GR . . . .
C02V C 0.1965(17) -0.0524(14) 1.2186(16) 0.132(8) Uani 1 1 d . U . . .
H02Q H 0.208583 -0.013045 1.158912 0.198 Uiso 1 1 calc GR . . . .
H02R H 0.227330 -0.116517 1.225412 0.198 Uiso 1 1 calc GR . . . .
H02S H 0.221361 -0.032710 1.248490 0.198 Uiso 1 1 calc GR . . . .
C02W C 0.5556(19) 0.5641(13) 0.2220(14) 0.112(7) Uani 1 1 d . . . . .
C02Y C 0.330(2) -0.2604(14) 1.1324(14) 0.150(10) Uani 1 1 d . . . . .
H02T H 0.263004 -0.233788 1.136927 0.225 Uiso 1 1 calc GR . . . .
H02U H 0.352548 -0.243009 1.165827 0.225 Uiso 1 1 calc GR . . . .
H02V H 0.341471 -0.327609 1.153334 0.225 Uiso 1 1 calc GR . . . .
S002 S 1.0104(3) 0.4127(3) 0.1215(3) 0.0867(14) Uani 1 1 d . U . . .
S004 S 0.6148(4) 0.2643(3) 0.3384(3) 0.0990(17) Uani 1 1 d . . . . .
O4 O 0.0544(9) -0.0667(6) 1.2061(7) 0.089(3) Uani 1 1 d . . . . .
S006 S 0.8980(4) 0.2717(3) 0.2630(3) 0.1018(17) Uani 1 1 d . U . . .
C6 C 0.1684(16) -0.4035(13) 1.3510(13) 0.115(6) Uani 1 1 d . U . . .
H6A H 0.232600 -0.424962 1.322585 0.173 Uiso 1 1 calc GR . . . .
H6B H 0.134972 -0.453763 1.378423 0.173 Uiso 1 1 calc GR . . . .
H6C H 0.170147 -0.383940 1.393237 0.173 Uiso 1 1 calc GR . . . .
F3 F 0.1939(9) -0.0548(8) 0.7254(6) 0.126(4) Uani 1 1 d . . . . .
F4 F 0.1346(9) 0.0922(8) 0.5991(7) 0.126(4) Uani 1 1 d . . . . .
O00G O 0.4516(10) 0.2116(8) 0.4239(8) 0.110(4) Uani 1 1 d . . . . .
C00N C 0.5355(14) 0.0931(11) 0.5239(10) 0.079(5) Uani 1 1 d . U . . .
N01D N 0.5151(13) -0.2029(10) 0.7767(10) 0.112(5) Uani 1 1 d . U . . .
N025 N 0.7411(17) -0.0707(13) 0.6355(11) 0.136(7) Uani 1 1 d . U . . .
C00L C 1.0354(11) 0.4875(9) 0.0184(9) 0.069(4) Uani 1 1 d . U . . .
C00M C 1.1165(12) 0.5274(9) -0.0328(10) 0.077(4) Uani 1 1 d . U . . .
C00U C 0.7203(13) 0.3001(11) 0.2819(10) 0.079(4) Uani 1 1 d . U . . .
C00X C 0.5623(14) -0.0552(13) 0.6466(11) 0.088(5) Uani 1 1 d . U . . .
C012 C 0.7471(14) 0.3678(11) 0.2044(11) 0.087(5) Uani 1 1 d . U . . .
H012 H 0.706632 0.411793 0.168934 0.105 Uiso 1 1 calc R . . . .
C013 C 0.7650(15) 0.1701(13) 0.4023(12) 0.098(5) Uani 1 1 d . U . . .
C014 C 0.5096(14) 0.0099(12) 0.6008(11) 0.087(5) Uani 1 1 d . U . . .
C01B C 0.7893(13) 0.2437(11) 0.3227(10) 0.085(5) Uani 1 1 d . U . . .
C00V C 0.3810(8) 0.0984(7) 0.5446(6) 0.097(5) Uani 1 1 d . U . . .
C01R C 0.2882(9) 0.1227(7) 0.5395(7) 0.093(5) Uani 1 1 d G U . . .
H01R H 0.267846 0.175409 0.494178 0.112 Uiso 1 1 calc R . . . .
C02Q C 0.2251(7) 0.0697(8) 0.6006(9) 0.118(7) Uani 1 1 d G U . . .
C027 C 0.2548(8) -0.0074(8) 0.6669(7) 0.104(6) Uani 1 1 d G U . . .
C01C C 0.3477(9) -0.0317(6) 0.6721(6) 0.089(5) Uani 1 1 d G U . . .
H01G H 0.367997 -0.084477 0.717360 0.107 Uiso 1 1 calc R . . . .
C01S C 0.4108(7) 0.0212(8) 0.6109(8) 0.097(5) Uani 1 1 d G U . . .
C01E C 0.6640(14) 0.1772(11) 0.4178(11) 0.088(5) Uani 1 1 d . U . . .
C01H C 0.8406(13) 0.3602(10) 0.1879(10) 0.078(4) Uani 1 1 d . U . . .
C01L C 0.9005(13) 0.4184(10) 0.1099(10) 0.079(4) Uani 1 1 d . U . . .
C01N C 1.2144(7) 0.5892(5) 0.0000(7) 0.089(5) Uani 1 1 d . U . . .
C00Y C 1.1999(7) 0.5127(7) -0.0023(7) 0.073(4) Uani 1 1 d G U . . .
C01G C 1.2550(8) 0.4260(5) 0.0316(7) 0.091(5) Uani 1 1 d G U . . .
C02P C 1.3247(8) 0.4157(5) 0.0678(8) 0.091(5) Uani 1 1 d G U . . .
H02W H 1.362332 0.356464 0.090957 0.110 Uiso 1 1 calc R . . . .
C01K C 1.3392(8) 0.4922(7) 0.0701(7) 0.094(5) Uani 1 1 d G U . . .
C01Q C 1.2841(8) 0.5789(6) 0.0362(8) 0.100(5) Uani 1 1 d G U . . .
H01Q H 1.294037 0.631166 0.037701 0.120 Uiso 1 1 calc R . . . .
C01P C 0.6624(19) -0.0668(14) 0.6413(14) 0.108(6) Uani 1 1 d . U . . .
C01T C 0.4606(15) 0.1423(13) 0.4889(12) 0.091(5) Uani 1 1 d . U . . .
C01U C 1.1768(15) 0.7593(11) -0.0491(11) 0.091(6) Uani 1 1 d . . . . .
H01U H 1.178536 0.760798 0.004043 0.109 Uiso 1 1 calc R . . . .
C01Y C 0.8332(15) 0.1009(12) 0.4552(12) 0.103(6) Uani 1 1 d . . . . .
H01H H 0.817199 0.040065 0.478764 0.124 Uiso 1 1 calc R . . . .
H01I H 0.896777 0.096050 0.417716 0.124 Uiso 1 1 calc R . . . .
C020 C 0.6299(13) 0.1096(11) 0.4906(10) 0.086(5) Uani 1 1 d . U . . .
H020 H 0.673812 0.068388 0.523499 0.103 Uiso 1 1 calc R . . . .
C021 C 1.2656(14) 0.7790(11) -0.1163(11) 0.101(6) Uani 1 1 d . . . . .
H02X H 1.318047 0.726513 -0.101824 0.151 Uiso 1 1 calc GR . . . .
H02Y H 1.279132 0.834263 -0.120248 0.151 Uiso 1 1 calc GR . . . .
H H 1.257055 0.789136 -0.170341 0.151 Uiso 1 1 calc GR . . . .
C024 C 1.2811(16) 0.2619(11) 0.0669(11) 0.100(6) Uani 1 1 d . . . . .
H024 H 1.349033 0.260474 0.055320 0.121 Uiso 1 1 calc R . . . .
C02C C 0.5377(17) -0.1404(15) 0.7210(13) 0.111(6) Uani 1 1 d . U . . .
C02G C 0.8723(17) 0.2127(14) 0.4907(14) 0.119(7) Uani 1 1 d . U . . .
H02Z H 0.841008 0.261499 0.446129 0.143 Uiso 1 1 calc R . . . .
HA H 0.854643 0.233596 0.537575 0.143 Uiso 1 1 calc R . . . .
C02J C 1.0084(19) 0.2889(16) 0.4110(16) 0.138(8) Uani 1 1 d . U . . .
H02 H 0.973394 0.327860 0.366533 0.166 Uiso 1 1 calc R . . . .
HB H 0.987578 0.319475 0.451496 0.166 Uiso 1 1 calc R . . . .
C02K C 0.8374(17) 0.1188(16) 0.5232(14) 0.125(8) Uani 1 1 d . . . . .
H0AA H 0.880939 0.066462 0.555119 0.150 Uiso 1 1 calc R . . . .
HC H 0.774428 0.123515 0.561628 0.150 Uiso 1 1 calc R . . . .
C02L C 1.0959(17) 0.8283(14) -0.0822(12) 0.117(8) Uani 1 1 d . . . . .
H1AA H 1.094613 0.823675 -0.133063 0.176 Uiso 1 1 calc GR . . . .
HD H 1.102081 0.890290 -0.095552 0.176 Uiso 1 1 calc GR . . . .
HE H 1.037439 0.816640 -0.039883 0.176 Uiso 1 1 calc GR . . . .
C02N C 0.9787(17) 0.1971(14) 0.4564(14) 0.119(7) Uani 1 1 d . U . . .
H2AA H 1.010287 0.157566 0.503058 0.142 Uiso 1 1 calc R . . . .
HF H 0.997817 0.165119 0.417144 0.142 Uiso 1 1 calc R . . . .
C02O C 1.2467(18) 0.2234(12) 0.1568(12) 0.119(7) Uani 1 1 d . . . . .
H3AA H 1.262836 0.254852 0.182540 0.178 Uiso 1 1 calc GR . . . .
HG H 1.275521 0.157574 0.178293 0.178 Uiso 1 1 calc GR . . . .
HH H 1.178343 0.231845 0.170583 0.178 Uiso 1 1 calc GR . . . .
C02R C 1.2736(17) 0.2059(13) 0.0202(13) 0.117(7) Uani 1 1 d . . . . .
H4AA H 1.207369 0.210428 0.026233 0.176 Uiso 1 1 calc GR . . . .
HI H 1.304568 0.141178 0.044830 0.176 Uiso 1 1 calc GR . . . .
HJ H 1.304239 0.231458 -0.039356 0.176 Uiso 1 1 calc GR . . . .
C02X C 1.1110(19) 0.2889(16) 0.3710(16) 0.139(8) Uani 1 1 d . U . . .
H5AA H 1.135666 0.250217 0.337015 0.167 Uiso 1 1 calc R . . . .
HK H 1.145685 0.260639 0.415754 0.167 Uiso 1 1 calc R . . . .
C02Z C 1.130(2) 0.3860(16) 0.3147(16) 0.144(8) Uani 1 1 d . U . . .
H6AA H 1.094286 0.430424 0.342579 0.173 Uiso 1 1 calc R . . . .
HL H 1.113328 0.408909 0.260333 0.173 Uiso 1 1 calc R . . . .
C030 C 1.241(2) 0.368(2) 0.303(2) 0.196(12) Uani 1 1 d . U . . .
H03A H 1.272231 0.382462 0.243238 0.294 Uiso 1 1 calc GR . . . .
H03B H 1.265138 0.303915 0.335296 0.294 Uiso 1 1 calc GR . . . .
H03C H 1.253214 0.408421 0.322199 0.294 Uiso 1 1 calc GR . . . .

loop_
_atom_site_aniso_label
_atom_site_aniso_U_11
_atom_site_aniso_U_22
_atom_site_aniso_U_33
_atom_site_aniso_U_23
_atom_site_aniso_U_13
_atom_site_aniso_U_12
S001 0.096(4) 0.086(2) 0.089(3) -0.034(2) 0.011(3) -0.061(3)
O1 0.110(10) 0.080(6) 0.088(7) -0.039(5) 0.001(7) -0.053(7)
S003 0.108(4) 0.090(3) 0.086(3) -0.032(2) 0.006(3) -0.059(3)
O3 0.106(9) 0.086(6) 0.095(7) -0.049(6) 0.006(7) -0.050(7)
S005 0.101(4) 0.094(3) 0.091(3) -0.034(2) 0.006(3) -0.058(3)
C5 0.120(15) 0.114(12) 0.140(14) -0.030(10) -0.038(12) -0.049(11)
F1 0.122(9) 0.124(7) 0.105(7) -0.010(6) -0.001(7) -0.074(7)
F2 0.145(12) 0.153(10) 0.096(8) -0.029(7) -0.006(8) -0.067(9)
O2 0.119(10) 0.079(7) 0.096(7) -0.034(6) -0.009(7) -0.053(7)
O00E 0.105(11) 0.121(9) 0.107(9) -0.043(7) 0.008(8) -0.057(8)
C00K 0.076(8) 0.073(7) 0.072(8) -0.021(6) 0.001(7) -0.039(6)
N00O 0.120(12) 0.115(10) 0.143(13) -0.034(10) -0.024(11) -0.054(9)
N01O 0.133(16) 0.130(13) 0.122(13) -0.005(10) -0.002(12) -0.083(13)
C00F 0.068(8) 0.066(7) 0.066(8) -0.029(6) -0.002(6) -0.038(6)
C00H 0.089(9) 0.087(8) 0.096(9) -0.040(7) -0.006(7) -0.035(7)
C00P 0.095(9) 0.074(7) 0.083(8) -0.045(6) -0.008(7) -0.028(6)
C00Q 0.072(9) 0.075(7) 0.088(8) -0.023(6) -0.016(7) -0.032(6)
C00R 0.111(16) 0.097(11) 0.086(13) -0.033(11) 0.001(12) -0.055(12)
C00S 0.085(9) 0.075(7) 0.085(8) -0.033(6) -0.010(7) -0.037(6)
C00T 0.087(9) 0.085(8) 0.096(9) -0.033(7) -0.007(7) -0.037(7)
C00W 0.098(10) 0.087(8) 0.098(9) -0.028(7) -0.017(8) -0.025(7)
C00Z 0.107(12) 0.085(9) 0.092(10) -0.035(8) -0.001(9) -0.051(9)
C015 0.086(9) 0.076(7) 0.074(8) -0.032(6) -0.010(7) -0.022(7)
C016 0.092(9) 0.076(7) 0.094(9) -0.033(6) -0.006(7) -0.039(7)
C017 0.079(9) 0.084(8) 0.089(8) -0.024(6) -0.009(7) -0.030(7)
C018 0.089(9) 0.080(7) 0.094(9) -0.037(6) -0.016(8) -0.030(7)
C019 0.088(9) 0.073(7) 0.095(9) -0.033(6) -0.010(7) -0.036(7)
C01A 0.084(9) 0.080(7) 0.074(8) -0.029(6) 0.005(7) -0.028(7)
C01F 0.062(11) 0.073(9) 0.091(12) -0.022(9) -0.010(10) -0.032(8)
C01I 0.106(10) 0.110(9) 0.113(10) -0.038(8) -0.016(8) -0.043(8)
C01J 0.088(13) 0.078(9) 0.085(12) -0.029(9) 0.009(10) -0.042(9)
C01V 0.114(17) 0.090(11) 0.119(15) -0.027(11) -0.007(13) -0.052(12)
C01W 0.079(9) 0.076(7) 0.097(9) -0.028(6) -0.001(7) -0.036(7)
C01X 0.107(16) 0.123(14) 0.104(13) -0.043(11) -0.004(12) -0.069(13)
C01Z 0.092(14) 0.093(11) 0.096(12) -0.041(10) 0.006(11) -0.035(10)
C022 0.104(16) 0.130(15) 0.095(12) -0.060(11) 0.021(12) -0.074(14)
C023 0.13(2) 0.121(15) 0.077(14) -0.026(12) 0.001(14) -0.070(15)
C026 0.098(10) 0.086(8) 0.104(9) -0.034(7) -0.021(8) -0.036(7)
C028 0.121(17) 0.086(11) 0.110(13) -0.031(10) -0.028(13) -0.059(12)
C029 0.108(16) 0.093(11) 0.117(15) -0.051(11) 0.004(13) -0.034(11)
C02A 0.14(2) 0.116(13) 0.112(15) -0.060(12) 0.006(14) -0.072(14)
C02B 0.109(10) 0.091(8) 0.094(9) -0.033(7) -0.014(8) -0.034(8)
C02D 0.108(13) 0.080(9) 0.098(11) -0.029(8) -0.008(10) -0.049(9)
C02E 0.094(15) 0.085(10) 0.125(16) -0.041(11) -0.021(13) -0.036(11)
C02F 0.089(9) 0.098(8) 0.106(9) -0.038(7) -0.018(7) -0.039(7)
C011 0.089(9) 0.083(8) 0.090(8) -0.030(6) -0.011(7) -0.036(7)
C010 0.073(8) 0.067(7) 0.093(8) -0.022(6) -0.010(7) -0.042(6)
C7 0.069(8) 0.077(7) 0.089(8) -0.024(6) -0.002(7) -0.033(6)
C01M 0.102(10) 0.093(8) 0.102(9) -0.036(7) -0.019(8) -0.036(7)
C02H 0.090(9) 0.088(8) 0.090(9) -0.033(7) -0.021(7) -0.026(7)
C02I 0.137(15) 0.105(11) 0.120(12) -0.056(9) -0.021(11) -0.047(10)
C02V 0.127(16) 0.115(12) 0.173(16) -0.076(11) -0.015(13) -0.039(11)
C02W 0.15(2) 0.093(12) 0.090(15) -0.037(11) 0.003(15) -0.048(14)
C02Y 0.20(3) 0.118(15) 0.123(17) -0.047(13) 0.032(18) -0.087(17)
S002 0.102(3) 0.082(2) 0.077(3) -0.029(2) 0.009(2) -0.055(2)
S004 0.111(4) 0.087(3) 0.095(3) -0.037(2) 0.020(3) -0.058(3)
O4 0.107(9) 0.077(6) 0.108(8) -0.037(6) -0.026(7) -0.044(6)
S006 0.115(4) 0.096(3) 0.091(3) -0.026(2) 0.005(3) -0.060(3)
C6 0.125(15) 0.106(11) 0.115(12) -0.040(10) -0.023(11) -0.031(10)
F3 0.145(10) 0.133(8) 0.099(7) -0.035(6) 0.022(7) -0.093(8)
F4 0.126(10) 0.154(9) 0.110(7) -0.035(7) -0.007(7) -0.085(8)
O00G 0.119(11) 0.090(7) 0.099(8) -0.034(7) 0.024(8) -0.052(7)
C00N 0.092(9) 0.080(7) 0.076(8) -0.037(6) -0.007(7) -0.031(7)
N01D 0.122(12) 0.099(9) 0.094(9) -0.016(7) 0.011(9) -0.064(9)
N025 0.144(15) 0.127(11) 0.115(11) -0.010(9) -0.026(11) -0.056(11)
C00L 0.074(9) 0.067(6) 0.078(8) -0.033(6) -0.008(6) -0.030(6)
C00M 0.090(9) 0.058(6) 0.082(8) -0.030(6) -0.004(7) -0.025(6)
C00U 0.080(9) 0.075(7) 0.085(8) -0.025(6) -0.008(7) -0.037(6)
C00X 0.084(9) 0.096(8) 0.086(8) -0.037(7) -0.005(7) -0.032(7)
C012 0.098(9) 0.075(7) 0.094(9) -0.034(6) -0.010(7) -0.034(7)
C013 0.091(10) 0.101(8) 0.100(9) -0.033(7) -0.012(8) -0.037(7)
C014 0.093(9) 0.085(8) 0.087(8) -0.038(7) -0.003(7) -0.034(7)
C01B 0.085(9) 0.085(7) 0.085(8) -0.024(6) -0.010(7) -0.042(7)
C00V 0.111(10) 0.085(8) 0.095(9) -0.041(7) -0.003(8) -0.033(7)
C01R 0.098(10) 0.078(7) 0.093(9) -0.026(6) -0.002(7) -0.037(7)
C02Q 0.119(11) 0.113(9) 0.127(11) -0.044(8) -0.021(8) -0.041(8)
C027 0.112(10) 0.102(9) 0.108(10) -0.044(7) -0.017(8) -0.036(8)
C01C 0.104(10) 0.082(7) 0.084(8) -0.031(6) -0.009(7) -0.038(7)
C01S 0.110(10) 0.098(8) 0.102(9) -0.049(7) -0.015(8) -0.039(7)
C01E 0.089(9) 0.089(8) 0.083(8) -0.030(7) -0.011(7) -0.030(7)
C01H 0.083(9) 0.077(7) 0.077(8) -0.034(6) -0.005(7) -0.028(6)
C01L 0.090(9) 0.082(7) 0.078(8) -0.039(6) -0.010(7) -0.030(7)
C01N 0.097(9) 0.081(8) 0.091(9) -0.024(6) -0.009(7) -0.046(7)
C00Y 0.073(8) 0.073(7) 0.069(7) -0.030(6) 0.001(7) -0.026(6)
C01G 0.087(9) 0.092(8) 0.088(8) -0.030(7) -0.011(7) -0.028(7)
C02P 0.098(9) 0.082(8) 0.096(9) -0.033(6) -0.014(7) -0.031(7)
C01K 0.091(9) 0.094(8) 0.102(9) -0.029(7) -0.026(8) -0.034(7)
C01Q 0.099(10) 0.095(8) 0.098(9) -0.027(7) -0.015(8) -0.032(7)
C01P 0.114(11) 0.105(9) 0.108(10) -0.040(7) -0.029(8) -0.026(8)
C01T 0.104(10) 0.085(8) 0.098(9) -0.038(7) -0.010(8) -0.047(7)
C01U 0.126(17) 0.066(9) 0.091(12) -0.027(9) 0.000(12) -0.063(11)
C01Y 0.117(17) 0.104(12) 0.104(13) -0.037(11) -0.009(13) -0.062(13)
C020 0.095(9) 0.082(7) 0.087(8) -0.032(6) -0.008(7) -0.039(7)
C021 0.124(17) 0.077(10) 0.093(12) -0.027(9) 0.014(12) -0.059(11)
C024 0.149(19) 0.083(11) 0.089(13) -0.026(10) -0.028(13) -0.056(12)
C02C 0.121(11) 0.120(10) 0.104(10) -0.042(8) -0.027(8) -0.040(8)
C02G 0.125(11) 0.113(9) 0.122(10) -0.049(8) -0.024(8) -0.027(8)
C02J 0.137(12) 0.135(11) 0.149(12) -0.053(8) -0.025(9) -0.047(9)
C02K 0.109(18) 0.149(18) 0.124(17) -0.066(14) 0.023(14) -0.068(15)
C02L 0.15(2) 0.110(14) 0.097(13) -0.023(11) 0.008(14) -0.099(16)
C02N 0.122(11) 0.118(9) 0.117(10) -0.052(8) -0.010(8) -0.035(8)
C02O 0.17(2) 0.090(12) 0.109(16) -0.044(11) -0.019(15) -0.041(13)
C02R 0.14(2) 0.098(12) 0.132(16) -0.052(12) -0.036(15) -0.034(13)
C02X 0.142(12) 0.135(11) 0.150(12) -0.058(8) -0.023(9) -0.047(9)
C02Z 0.152(13) 0.132(11) 0.137(11) -0.051(8) -0.023(9) -0.030(9)
C030 0.20(2) 0.190(18) 0.22(2) -0.086(15) -0.025(16) -0.081(16)

loop_
_atom_type_symbol
_atom_type_description
_atom_type_scat_dispersion_real
_atom_type_scat_dispersion_imag
_atom_type_scat_source
C C 0.0181 0.0091 'International Tables Vol C Tables 4.2.6.8 and 6.1.1.4'
H H 0.0000 0.0000 'International Tables Vol C Tables 4.2.6.8 and 6.1.1.4'
F F 0.0727 0.0534 'International Tables Vol C Tables 4.2.6.8 and 6.1.1.4'
N N 0.0311 0.0180 'International Tables Vol C Tables 4.2.6.8 and 6.1.1.4'
O O 0.0492 0.0322 'International Tables Vol C Tables 4.2.6.8 and 6.1.1.4'
S S 0.3331 0.5567 'International Tables Vol C Tables 4.2.6.8 and 6.1.1.4'

loop_
_geom_angle_atom_site_label_1
_geom_angle_atom_site_label_2
_geom_angle_atom_site_label_3
_geom_angle
_geom_angle_site_symmetry_1
_geom_angle_site_symmetry_3
_geom_angle_publ_flag
C00F S001 C00P 87.9(8) . . ?
C01N O1 C01U 122.6(13) . . ?
C00H S003 C01J 89.9(9) . . ?
C7 O3 C016 121.0(12) . . ?
C017 S005 C01W 88.8(9) . . ?
H5A C5 H5B 109.5 . . ?
H5A C5 H5C 109.5 . . ?
H5B C5 H5C 109.5 . . ?
C01K C5 H5A 109.5 . . ?
C01K C5 H5B 109.5 . . ?
C01K C5 H5C 109.5 . . ?
C01G O2 C024 120.7(12) . . ?
C00W C00K C019 109.2(17) . . ?
C01A C00K C00W 125.1(15) . . ?
C01A C00K C019 125.7(14) . . ?
C00F C00F S001 110.5(13) 2_557 . ?
C00F C00F C00Q 120.5(17) 2_557 . ?
C00Q C00F S001 128.9(11) . . ?
C00S C00H S003 133.8(16) . . ?
C017 C00H S003 113.3(13) . . ?
C017 C00H C00S 112.8(16) . . ?
C00Q C00P S001 114.5(12) 2_557 . ?
C00Q C00P C01W 128.6(15) 2_557 . ?
C01W C00P S001 116.9(14) . . ?
C00F C00Q C010 127.5(14) . . ?
C00P C00Q C00F 106.5(14) 2_557 . ?
C00P C00Q C010 124.6(13) 2_557 . ?
C00W C00R H00R 118.1 . . ?
C023 C00R H00R 118.1 . . ?
C023 C00R C00W 124(2) . . ?
C00H C00S H00S 124.7 . . ?
C01W C00S C00H 110.6(16) . . ?
C01W C00S H00S 124.7 . . ?
C019 C00T H00T 113.2 . . ?
C019 C00T C01J 133.6(18) . . ?
C01J C00T H00T 113.2 . . ?
C00K C00W C015 108.6(17) . . ?
C00R C00W C00K 137(2) . . ?
C00R C00W C015 114.0(17) . . ?
H00A C00Z H00B 109.5 . . ?
H00A C00Z H00C 109.5 . . ?
H00B C00Z H00C 109.5 . . ?
C016 C00Z H00A 109.5 . . ?
C016 C00Z H00B 109.5 . . ?
C016 C00Z H00C 109.5 . . ?
C00W C015 C018 107.5(16) . . ?
C02E C015 C00W 124.3(17) . . ?
C02E C015 C018 127.9(18) . . ?
O3 C016 C00Z 109.0(12) . . ?
O3 C016 H016 111.6 . . ?
O3 C016 C02D 101.6(12) . . ?
C00Z C016 H016 111.6 . . ?
C02D C016 C00Z 110.9(15) . . ?
C02D C016 H016 111.6 . . ?
C00H C017 S005 113.4(13) . . ?
C00H C017 C01F 115.0(15) . . ?
C01F C017 S005 131.0(16) . . ?
O00E C018 C015 123.2(18) . . ?
O00E C018 C019 127.0(17) . . ?
C019 C018 C015 109.3(16) . . ?
C00T C019 C00K 124.5(17) . . ?
C00T C019 C018 130.1(15) . . ?
C018 C019 C00K 105.4(14) . . ?
C00K C01A C01I 128.3(16) . . ?
C00K C01A C02B 121.9(15) . . ?
C01I C01A C02B 109.8(18) . . ?
C017 C01F C028 120.7(15) . . ?
C01J C01F C017 107.1(16) . . ?
C01J C01F C028 132.0(14) . . ?
N00O C01I C01A 177(3) . . ?
C00T C01J S003 127.3(14) . . ?
C01F C01J S003 114.4(12) . . ?
C01F C01J C00T 117.9(17) . . ?
H01A C01V H01B 107.6 . . ?
C029 C01V H01A 108.7 . . ?
C029 C01V H01B 108.7 . . ?
C029 C01V C02A 114.4(17) . . ?
C02A C01V H01A 108.7 . . ?
C02A C01V H01B 108.7 . . ?
C00P C01W S005 118.0(13) . . ?
C00S C01W S005 114.2(12) . . ?
C00S C01W C00P 127.8(17) . . ?
H01C C01X H01D 108.0 . . ?
C01Z C01X H01C 109.4 . . ?
C01Z C01X H01D 109.4 . . ?
C029 C01X H01C 109.4 . . ?
C029 C01X H01D 109.4 . . ?
C029 C01X C01Z 111.3(15) . . ?
C01X C01Z H01E 108.5 . . ?
C01X C01Z H01F 108.5 . . ?
C01X C01Z C022 115.1(14) . . ?
H01E C01Z H01F 107.5 . . ?
C022 C01Z H01E 108.5 . . ?
C022 C01Z H01F 108.5 . . ?
C01Z C022 H02A 108.6 . . ?
C01Z C022 H02B 108.6 . . ?
H02A C022 H02B 107.5 . . ?
C028 C022 C01Z 114.8(15) . . ?
C028 C022 H02A 108.6 . . ?
C028 C022 H02B 108.6 . . ?
F1 C023 C02W 116.2(19) . . ?
C00R C023 F1 121(2) . . ?
C00R C023 C02W 122.6(19) . . ?
C02I C026 H026 108.6 . . ?
C02V C026 H026 108.6 . . ?
C02V C026 C02I 113.0(15) . . ?
C02V C026 O4 111.9(16) . . ?
O4 C026 H026 108.6 . . ?
O4 C026 C02I 106.0(15) . . ?
C01F C028 C022 111.2(15) . . ?
C01F C028 H02C 109.4 . . ?
C01F C028 H02D 109.4 . . ?
C022 C028 H02C 109.4 . . ?
C022 C028 H02D 109.4 . . ?
H02C C028 H02D 108.0 . . ?
C01V C029 C01X 115.9(16) . . ?
C01V C029 H02E 108.3 . . ?
C01V C029 H02F 108.3 . . ?
C01X C029 H02E 108.3 . . ?
C01X C029 H02F 108.3 . . ?
H02E C029 H02F 107.4 . . ?
C01V C02A H02G 108.6 . . ?
C01V C02A H02H 108.6 . . ?
H02G C02A H02H 107.6 . . ?
C02Y C02A C01V 114.6(16) . . ?
C02Y C02A H02G 108.6 . . ?
C02Y C02A H02H 108.6 . . ?
N01O C02B C01A 178(2) . . ?
C016 C02D H02I 109.5 . . ?
C016 C02D H02J 109.5 . . ?
C016 C02D H02K 109.5 . . ?
H02I C02D H02J 109.5 . . ?
H02I C02D H02K 109.5 . . ?
H02J C02D H02K 109.5 . . ?
C015 C02E H02L 120.5 . . ?
C015 C02E C02W 119(2) . . ?
C02W C02E H02L 120.5 . . ?
C011 C02F H02M 120.0 . . ?
C011 C02F C02H 120.0 . . ?
C02H C02F H02M 120.0 . . ?
C010 C011 C02F 120.0 . . ?
O4 C011 C02F 124.1(8) . . ?
O4 C011 C010 115.8(8) . . ?
C011 C010 C00Q 119.1(8) . . ?
C7 C010 C00Q 120.8(8) . . ?
C7 C010 C011 120.0 . . ?
O3 C7 C010 114.9(8) . . ?
O3 C7 C01M 124.8(7) . . ?
C010 C7 C01M 120.0 . . ?
C7 C01M H01M 120.0 . . ?
C02H C01M C7 120.0 . . ?
C02H C01M H01M 120.0 . . ?
C02F C02H C6 119.2(10) . . ?
C01M C02H C02F 120.0 . . ?
C01M C02H C6 120.8(10) . . ?
C026 C02I H02N 109.5 . . ?
C026 C02I H02O 109.5 . . ?
C026 C02I H02P 109.5 . . ?
H02N C02I H02O 109.5 . . ?
H02N C02I H02P 109.5 . . ?
H02O C02I H02P 109.5 . . ?
C026 C02V H02Q 109.5 . . ?
C026 C02V H02R 109.5 . . ?
C026 C02V H02S 109.5 . . ?
H02Q C02V H02R 109.5 . . ?
H02Q C02V H02S 109.5 . . ?
H02R C02V H02S 109.5 . . ?
F2 C02W C023 119.1(19) . . ?
F2 C02W C02E 125(2) . . ?
C023 C02W C02E 116(2) . . ?
C02A C02Y H02T 109.5 . . ?
C02A C02Y H02U 109.5 . . ?
C02A C02Y H02V 109.5 . . ?
H02T C02Y H02U 109.5 . . ?
H02T C02Y H02V 109.5 . . ?
H02U C02Y H02V 109.5 . . ?
C00L S002 C01L 89.1(7) . . ?
C01E S004 C00U 92.7(9) . . ?
C011 O4 C026 119.5(11) . . ?
C01H S006 C01B 88.1(9) . . ?
C02H C6 H6A 109.5 . . ?
C02H C6 H6B 109.5 . . ?
C02H C6 H6C 109.5 . . ?
H6A C6 H6B 109.5 . . ?
H6A C6 H6C 109.5 . . ?
H6B C6 H6C 109.5 . . ?
C01T C00N C014 109.8(16) . . ?
C01T C00N C020 126.9(15) . . ?
C020 C00N C014 123.0(17) . . ?
C00L C00L S002 111.8(14) 2_765 . ?
C00L C00L C00M 116.4(16) 2_765 . ?
C00M C00L S002 131.7(12) . . ?
C00L C00M C00Y 124.7(13) . . ?
C01L C00M C00L 107.1(16) 2_765 . ?
C01L C00M C00Y 128.2(14) 2_765 . ?
C012 C00U S004 133.4(15) . . ?
C01B C00U S004 109.8(11) . . ?
C01B C00U C012 116.6(16) . . ?
C014 C00X C01P 129.1(17) . . ?
C014 C00X C02C 128.4(19) . . ?
C01P C00X C02C 102.5(17) . . ?
C00U C012 H012 125.8 . . ?
C01H C012 C00U 108.4(17) . . ?
C01H C012 H012 125.8 . . ?
C01B C013 C01E 106.0(17) . . ?
C01B C013 C01Y 125.0(17) . . ?
C01E C013 C01Y 129.0(16) . . ?
C00X C014 C00N 128.3(18) . . ?
C00X C014 C01S 127.4(15) . . ?
C01S C014 C00N 104.3(15) . . ?
C00U C01B S006 110.8(11) . . ?
C00U C01B C013 118.3(16) . . ?
C013 C01B S006 130.9(16) . . ?
C01R C00V C01S 120.0 . . ?
C01R C00V C01T 130.5(12) . . ?
C01S C00V C01T 109.5(12) . . ?
C00V C01R H01R 120.0 . . ?
C02Q C01R C00V 120.0 . . ?
C02Q C01R H01R 120.0 . . ?
F4 C02Q C01R 121.8(10) . . ?
F4 C02Q C027 118.1(10) . . ?
C01R C02Q C027 120.0 . . ?
F3 C027 C02Q 119.2(11) . . ?
F3 C027 C01C 120.7(11) . . ?
C02Q C027 C01C 120.0 . . ?
C027 C01C H01G 120.0 . . ?
C01S C01C C027 120.0 . . ?
C01S C01C H01G 120.0 . . ?
C00V C01S C014 109.2(11) . . ?
C01C C01S C014 130.8(11) . . ?
C01C C01S C00V 120.0 . . ?
C013 C01E S004 113.2(13) . . ?
C020 C01E S004 133.3(16) . . ?
C020 C01E C013 113.4(17) . . ?
C012 C01H S006 116.1(13) . . ?
C012 C01H C01L 126.9(16) . . ?
C01L C01H S006 116.9(13) . . ?
C00M C01L S002 115.5(13) 2_765 . ?
C00M C01L C01H 130.2(16) 2_765 . ?
C01H C01L S002 114.3(12) . . ?
O1 C01N C00Y 116.8(8) . . ?
O1 C01N C01Q 123.2(8) . . ?
C00Y C01N C01Q 120.0 . . ?
C01N C00Y C00M 116.8(8) . . ?
C01N C00Y C01G 120.0 . . ?
C01G C00Y C00M 122.8(8) . . ?
O2 C01G C00Y 115.4(9) . . ?
O2 C01G C02P 124.6(9) . . ?
C02P C01G C00Y 120.0 . . ?
C01G C02P H02W 120.0 . . ?
C01K C02P C01G 120.0 . . ?
C01K C02P H02W 120.0 . . ?
C02P C01K C5 119.2(10) . . ?
C02P C01K C01Q 120.0 . . ?
C01Q C01K C5 120.8(10) . . ?
C01N C01Q H01Q 120.0 . . ?
C01K C01Q C01N 120.0 . . ?
C01K C01Q H01Q 120.0 . . ?
N025 C01P C00X 176(2) . . ?
O00G C01T C00N 131.7(17) . . ?
O00G C01T C00V 121.3(19) . . ?
C00N C01T C00V 107.0(15) . . ?
O1 C01U H01U 111.3 . . ?
O1 C01U C021 111.3(13) . . ?
O1 C01U C02L 103.3(14) . . ?
C021 C01U H01U 111.3 . . ?
C02L C01U H01U 111.3 . . ?
C02L C01U C021 108.0(15) . . ?
C013 C01Y H01H 108.0 . . ?
C013 C01Y H01I 108.0 . . ?
H01H C01Y H01I 107.2 . . ?
C02K C01Y C013 117.3(19) . . ?
C02K C01Y H01H 108.0 . . ?
C02K C01Y H01I 108.0 . . ?
C00N C020 H020 115.7 . . ?
C01E C020 C00N 128.5(18) . . ?
C01E C020 H020 115.7 . . ?
C01U C021 H02X 109.5 . . ?
C01U C021 H02Y 109.5 . . ?
C01U C021 H 109.5 . . ?
H02X C021 H02Y 109.5 . . ?
H02X C021 H 109.5 . . ?
H02Y C021 H 109.5 . . ?
O2 C024 H024 107.4 . . ?
O2 C024 C02R 106.4(14) . . ?
C02O C024 O2 114.2(17) . . ?
C02O C024 H024 107.4 . . ?
C02O C024 C02R 113.7(14) . . ?
C02R C024 H024 107.4 . . ?
N01D C02C C00X 177(2) . . ?
H02Z C02G HA 108.1 . . ?
C02K C02G H02Z 109.5 . . ?
C02K C02G HA 109.5 . . ?
C02N C02G H02Z 109.5 . . ?
C02N C02G HA 109.5 . . ?
C02N C02G C02K 110.6(18) . . ?
H02 C02J HB 107.1 . . ?
C02N C02J H02 107.7 . . ?
C02N C02J HB 107.7 . . ?
C02X C02J H02 107.7 . . ?
C02X C02J HB 107.7 . . ?
C02X C02J C02N 119(2) . . ?
C01Y C02K C02G 112.1(17) . . ?
C01Y C02K H0AA 109.2 . . ?
C01Y C02K HC 109.2 . . ?
C02G C02K H0AA 109.2 . . ?
C02G C02K HC 109.2 . . ?
H0AA C02K HC 107.9 . . ?
C01U C02L H1AA 109.5 . . ?
C01U C02L HD 109.5 . . ?
C01U C02L HE 109.5 . . ?
H1AA C02L HD 109.5 . . ?
H1AA C02L HE 109.5 . . ?
HD C02L HE 109.5 . . ?
C02G C02N H2AA 109.7 . . ?
C02G C02N HF 109.7 . . ?
C02J C02N C02G 110(2) . . ?
C02J C02N H2AA 109.7 . . ?
C02J C02N HF 109.7 . . ?
H2AA C02N HF 108.2 . . ?
C024 C02O H3AA 109.5 . . ?
C024 C02O HG 109.5 . . ?
C024 C02O HH 109.5 . . ?
H3AA C02O HG 109.5 . . ?
H3AA C02O HH 109.5 . . ?
HG C02O HH 109.5 . . ?
C024 C02R H4AA 109.5 . . ?
C024 C02R HI 109.5 . . ?
C024 C02R HJ 109.5 . . ?
H4AA C02R HI 109.5 . . ?
H4AA C02R HJ 109.5 . . ?
HI C02R HJ 109.5 . . ?
C02J C02X H5AA 108.9 . . ?
C02J C02X HK 108.9 . . ?
C02J C02X C02Z 113(2) . . ?
H5AA C02X HK 107.7 . . ?
C02Z C02X H5AA 108.9 . . ?
C02Z C02X HK 108.9 . . ?
C02X C02Z H6AA 111.4 . . ?
C02X C02Z HL 111.4 . . ?
C02X C02Z C030 102(2) . . ?
H6AA C02Z HL 109.2 . . ?
C030 C02Z H6AA 111.4 . . ?
C030 C02Z HL 111.4 . . ?
C02Z C030 H03A 109.5 . . ?
C02Z C030 H03B 109.5 . . ?
C02Z C030 H03C 109.5 . . ?
H03A C030 H03B 109.5 . . ?
H03A C030 H03C 109.5 . . ?
H03B C030 H03C 109.5 . . ?

loop_
_geom_bond_atom_site_label_1
_geom_bond_atom_site_label_2
_geom_bond_distance
_geom_bond_site_symmetry_2
_geom_bond_publ_flag
S001 C00F 1.761(14) . ?
S001 C00P 1.789(17) . ?
O1 C01N 1.341(14) . ?
O1 C01U 1.480(16) . ?
S003 C00H 1.726(17) . ?
S003 C01J 1.728(19) . ?
O3 C016 1.487(17) . ?
O3 C7 1.371(13) . ?
S005 C017 1.737(17) . ?
S005 C01W 1.750(18) . ?
C5 H5A 0.9800 . ?
C5 H5B 0.9800 . ?
C5 H5C 0.9800 . ?
C5 C01K 1.52(2) . ?
F1 C023 1.37(2) . ?
F2 C02W 1.30(2) . ?
O2 C01G 1.347(11) . ?
O2 C024 1.45(2) . ?
O00E C018 1.25(2) . ?
C00K C00W 1.41(2) . ?
C00K C019 1.50(2) . ?
C00K C01A 1.36(2) . ?
N00O C01I 1.18(2) . ?
N01O C02B 1.18(2) . ?
C00F C00F 1.29(3) 2_557 ?
C00F C00Q 1.413(19) . ?
C00H C00S 1.45(2) . ?
C00H C017 1.34(2) . ?
C00P C00Q 1.36(2) 2_557 ?
C00P C01W 1.48(2) . ?
C00Q C010 1.504(18) . ?
C00R H00R 0.9500 . ?
C00R C00W 1.37(2) . ?
C00R C023 1.32(3) . ?
C00S H00S 0.9500 . ?
C00S C01W 1.34(2) . ?
C00T H00T 0.9500 . ?
C00T C019 1.38(2) . ?
C00T C01J 1.42(2) . ?
C00W C015 1.42(3) . ?
C00Z H00A 0.9800 . ?
C00Z H00B 0.9800 . ?
C00Z H00C 0.9800 . ?
C00Z C016 1.56(2) . ?
C015 C018 1.47(2) . ?
C015 C02E 1.35(2) . ?
C016 H016 1.0000 . ?
C016 C02D 1.50(2) . ?
C017 C01F 1.45(2) . ?
C018 C019 1.41(2) . ?
C01A C01I 1.39(3) . ?
C01A C02B 1.48(3) . ?
C01F C01J 1.42(2) . ?
C01F C028 1.45(2) . ?
C01V H01A 0.9900 . ?
C01V H01B 0.9900 . ?
C01V C029 1.47(2) . ?
C01V C02A 1.56(2) . ?
C01X H01C 0.9900 . ?
C01X H01D 0.9900 . ?
C01X C01Z 1.55(2) . ?
C01X C029 1.51(2) . ?
C01Z H01E 0.9900 . ?
C01Z H01F 0.9900 . ?
C01Z C022 1.55(2) . ?
C022 H02A 0.9900 . ?
C022 H02B 0.9900 . ?
C022 C028 1.53(3) . ?
C023 C02W 1.41(3) . ?
C026 H026 1.0000 . ?
C026 C02I 1.49(3) . ?
C026 C02V 1.44(3) . ?
C026 O4 1.463(19) . ?
C028 H02C 0.9900 . ?
C028 H02D 0.9900 . ?
C029 H02E 0.9900 . ?
C029 H02F 0.9900 . ?
C02A H02G 0.9900 . ?
C02A H02H 0.9900 . ?
C02A C02Y 1.48(3) . ?
C02D H02I 0.9800 . ?
C02D H02J 0.9800 . ?
C02D H02K 0.9800 . ?
C02E H02L 0.9500 . ?
C02E C02W 1.42(3) . ?
C02F H02M 0.9500 . ?
C02F C011 1.3900 . ?
C02F C02H 1.3900 . ?
C011 C010 1.3900 . ?
C011 O4 1.389(11) . ?
C010 C7 1.3900 . ?
C7 C01M 1.3900 . ?
C01M H01M 0.9500 . ?
C01M C02H 1.3900 . ?
C02H C6 1.54(2) . ?
C02I H02N 0.9800 . ?
C02I H02O 0.9800 . ?
C02I H02P 0.9800 . ?
C02V H02Q 0.9800 . ?
C02V H02R 0.9800 . ?
C02V H02S 0.9800 . ?
C02Y H02T 0.9800 . ?
C02Y H02U 0.9800 . ?
C02Y H02V 0.9800 . ?
S002 C00L 1.726(14) . ?
S002 C01L 1.767(18) . ?
S004 C00U 1.750(16) . ?
S004 C01E 1.715(18) . ?
S006 C01B 1.752(17) . ?
S006 C01H 1.737(18) . ?
C6 H6A 0.9800 . ?
C6 H6B 0.9800 . ?
C6 H6C 0.9800 . ?
F3 C027 1.309(12) . ?
F4 C02Q 1.338(15) . ?
O00G C01T 1.24(2) . ?
C00N C014 1.52(2) . ?
C00N C01T 1.36(2) . ?
C00N C020 1.45(2) . ?
N01D C02C 1.14(2) . ?
N025 C01P 1.18(3) . ?
C00L C00L 1.34(3) 2_765 ?
C00L C00M 1.45(2) . ?
C00M C01L 1.36(2) 2_765 ?
C00M C00Y 1.497(19) . ?
C00U C012 1.39(2) . ?
C00U C01B 1.36(2) . ?
C00X C014 1.27(2) . ?
C00X C01P 1.48(3) . ?
C00X C02C 1.51(3) . ?
C012 H012 0.9500 . ?
C012 C01H 1.35(2) . ?
C013 C01B 1.45(2) . ?
C013 C01E 1.47(3) . ?
C013 C01Y 1.51(3) . ?
C014 C01S 1.44(2) . ?
C00V C01R 1.3900 . ?
C00V C01S 1.3900 . ?
C00V C01T 1.477(19) . ?
C01R H01R 0.9500 . ?
C01R C02Q 1.3900 . ?
C02Q C027 1.3900 . ?
C027 C01C 1.3900 . ?
C01C H01G 0.9500 . ?
C01C C01S 1.3900 . ?
C01E C020 1.38(2) . ?
C01H C01L 1.51(2) . ?
C01N C00Y 1.3900 . ?
C01N C01Q 1.3900 . ?
C00Y C01G 1.3900 . ?
C01G C02P 1.3900 . ?
C02P H02W 0.9500 . ?
C02P C01K 1.3900 . ?
C01K C01Q 1.3900 . ?
C01Q H01Q 0.9500 . ?
C01U H01U 1.0000 . ?
C01U C021 1.52(2) . ?
C01U C02L 1.48(3) . ?
C01Y H01H 0.9900 . ?
C01Y H01I 0.9900 . ?
C01Y C02K 1.44(3) . ?
C020 H020 0.9500 . ?
C021 H02X 0.9800 . ?
C021 H02Y 0.9800 . ?
C021 H 0.9800 . ?
C024 H024 1.0000 . ?
C024 C02O 1.45(2) . ?
C024 C02R 1.58(2) . ?
C02G H02Z 0.9900 . ?
C02G HA 0.9900 . ?
C02G C02K 1.62(3) . ?
C02G C02N 1.53(3) . ?
C02J H02 0.9900 . ?
C02J HB 0.9900 . ?
C02J C02N 1.52(3) . ?
C02J C02X 1.51(3) . ?
C02K H0AA 0.9900 . ?
C02K HC 0.9900 . ?
C02L H1AA 0.9800 . ?
C02L HD 0.9800 . ?
C02L HE 0.9800 . ?
C02N H2AA 0.9900 . ?
C02N HF 0.9900 . ?
C02O H3AA 0.9800 . ?
C02O HG 0.9800 . ?
C02O HH 0.9800 . ?
C02R H4AA 0.9800 . ?
C02R HI 0.9800 . ?
C02R HJ 0.9800 . ?
C02X H5AA 0.9900 . ?
C02X HK 0.9900 . ?
C02X C02Z 1.54(3) . ?
C02Z H6AA 0.9900 . ?
C02Z HL 0.9900 . ?
C02Z C030 1.61(4) . ?
C030 H03A 0.9800 . ?
C030 H03B 0.9800 . ?
C030 H03C 0.9800 . ?

loop_
_geom_torsion_atom_site_label_1
_geom_torsion_atom_site_label_2
_geom_torsion_atom_site_label_3
_geom_torsion_atom_site_label_4
_geom_torsion
_geom_torsion_site_symmetry_1
_geom_torsion_site_symmetry_2
_geom_torsion_site_symmetry_3
_geom_torsion_site_symmetry_4
_geom_torsion_publ_flag
S001 C00F C00Q C00P 179.5(11) . . . 2_557 ?
S001 C00F C00Q C010 -14(2) . . . . ?
S001 C00P C01W S005 -23.3(16) . . . . ?
S001 C00P C01W C00S 156.9(15) . . . . ?
O1 C01N C00Y C00M -7.7(12) . . . . ?
O1 C01N C00Y C01G 179.4(11) . . . . ?
O1 C01N C01Q C01K -179.3(12) . . . . ?
S003 C00H C00S C01W -173.7(15) . . . . ?
S003 C00H C017 S005 173.5(9) . . . . ?
S003 C00H C017 C01F 1(2) . . . . ?
O3 C7 C01M C02H -173.9(12) . . . . ?
S005 C017 C01F C01J -175.4(14) . . . . ?
S005 C017 C01F C028 9(3) . . . . ?
C5 C01K C01Q C01N 178.1(15) . . . . ?
F1 C023 C02W F2 -3(3) . . . . ?
F1 C023 C02W C02E 179.8(16) . . . . ?
O2 C01G C02P C01K -179.3(12) . . . . ?
O00E C018 C019 C00K -173.3(17) . . . . ?
O00E C018 C019 C00T 6(3) . . . . ?
C00K C00W C015 C018 -3(2) . . . . ?
C00K C00W C015 C02E -177.2(16) . . . . ?
C00F S001 C00P C00Q -0.5(13) . . . 2_557 ?
C00F S001 C00P C01W 178.4(12) . . . . ?
C00F C00F C00Q C00P 4(2) 2_557 . . 2_557 ?
C00F C00F C00Q C010 171.0(16) 2_557 . . . ?
C00F C00Q C010 C011 74.4(17) . . . . ?
C00F C00Q C010 C7 -105.4(14) . . . . ?
C00H S003 C01J C00T -177.6(17) . . . . ?
C00H S003 C01J C01F -5.2(14) . . . . ?
C00H C00S C01W S005 -0.6(19) . . . . ?
C00H C00S C01W C00P 179.1(15) . . . . ?
C00H C017 C01F C01J -5(2) . . . . ?
C00H C017 C01F C028 179.2(17) . . . . ?
C00P S001 C00F C00F -1.8(15) . . . 2_557 ?
C00P S001 C00F C00Q -177.5(14) . . . . ?
C00P C00Q C010 C011 -120.8(14) 2_557 . . . ?
C00P C00Q C010 C7 59.3(19) 2_557 . . . ?
C00Q C00P C01W S005 155.4(14) 2_557 . . . ?
C00Q C00P C01W C00S -24(3) 2_557 . . . ?
C00Q C010 C7 O3 -5.7(13) . . . . ?
C00Q C010 C7 C01M 179.9(12) . . . . ?
C00R C00W C015 C018 177.5(15) . . . . ?
C00R C00W C015 C02E 3(3) . . . . ?
C00R C023 C02W F2 -177(2) . . . . ?
C00R C023 C02W C02E 6(3) . . . . ?
C00S C00H C017 S005 -4(2) . . . . ?
C00S C00H C017 C01F -175.9(15) . . . . ?
C00W C00K C019 C00T -179.9(16) . . . . ?
C00W C00K C019 C018 -0.8(18) . . . . ?
C00W C00K C01A C01I -175.8(19) . . . . ?
C00W C00K C01A C02B 4(3) . . . . ?
C00W C00R C023 F1 -178.0(17) . . . . ?
C00W C00R C023 C02W -5(3) . . . . ?
C00W C015 C018 O00E 174.9(17) . . . . ?
C00W C015 C018 C019 2.1(19) . . . . ?
C00W C015 C02E C02W -1(3) . . . . ?
C015 C018 C019 C00K -0.8(18) . . . . ?
C015 C018 C019 C00T 178.2(16) . . . . ?
C015 C02E C02W F2 179.8(18) . . . . ?
C015 C02E C02W C023 -3(3) . . . . ?
C016 O3 C7 C010 -168.3(11) . . . . ?
C016 O3 C7 C01M 5.9(17) . . . . ?
C017 S005 C01W C00P 179.0(13) . . . . ?
C017 S005 C01W C00S -1.2(14) . . . . ?
C017 C00H C00S C01W 3(2) . . . . ?
C017 C01F C01J S003 6.6(18) . . . . ?
C017 C01F C01J C00T 179.7(15) . . . . ?
C017 C01F C028 C022 96.5(19) . . . . ?
C018 C015 C02E C02W -174.6(16) . . . . ?
C019 C00K C00W C00R -178(2) . . . . ?
C019 C00K C00W C015 2(2) . . . . ?
C019 C00K C01A C01I 1(3) . . . . ?
C019 C00K C01A C02B -179.0(16) . . . . ?
C019 C00T C01J S003 -5(3) . . . . ?
C019 C00T C01J C01F -177.4(17) . . . . ?
C01A C00K C00W C00R 0(3) . . . . ?
C01A C00K C00W C015 179.7(16) . . . . ?
C01A C00K C019 C00T 3(3) . . . . ?
C01A C00K C019 C018 -178.4(17) . . . . ?
C01J S003 C00H C00S 178.7(18) . . . . ?
C01J S003 C00H C017 2.1(15) . . . . ?
C01J C00T C019 C00K -176.4(17) . . . . ?
C01J C00T C019 C018 5(3) . . . . ?
C01J C01F C028 C022 -78(2) . . . . ?
C01W S005 C017 C00H 2.9(15) . . . . ?
C01W S005 C017 C01F 173.4(18) . . . . ?
C01X C01Z C022 C028 -64(2) . . . . ?
C01Z C01X C029 C01V -178.6(18) . . . . ?
C01Z C022 C028 C01F -69(2) . . . . ?
C023 C00R C00W C00K -180(2) . . . . ?
C023 C00R C00W C015 0(3) . . . . ?
C028 C01F C01J S003 -178.4(16) . . . . ?
C028 C01F C01J C00T -5(3) . . . . ?
C029 C01V C02A C02Y -172(2) . . . . ?
C029 C01X C01Z C022 168.9(19) . . . . ?
C02A C01V C029 C01X 179(2) . . . . ?
C02E C015 C018 O00E -11(3) . . . . ?
C02E C015 C018 C019 176.4(17) . . . . ?
C02F C011 C010 C00Q -179.9(12) . . . . ?
C02F C011 C010 C7 0.0 . . . . ?
C02F C011 O4 C026 6.0(17) . . . . ?
C011 C02F C02H C01M 0.0 . . . . ?
C011 C02F C02H C6 178.7(14) . . . . ?
C011 C010 C7 O3 174.4(11) . . . . ?
C011 C010 C7 C01M 0.0 . . . . ?
C010 C011 O4 C026 -176.9(11) . . . . ?
C010 C7 C01M C02H 0.0 . . . . ?
C7 O3 C016 C00Z 67.3(19) . . . . ?
C7 O3 C016 C02D -175.6(13) . . . . ?
C7 C01M C02H C02F 0.0 . . . . ?
C7 C01M C02H C6 -178.6(14) . . . . ?
C02H C02F C011 C010 0.0 . . . . ?
C02H C02F C011 O4 177.0(12) . . . . ?
C02I C026 O4 C011 -161.1(14) . . . . ?
C02V C026 O4 C011 75.4(18) . . . . ?
S002 C00L C00M C01L 179.8(12) . . . 2_765 ?
S002 C00L C00M C00Y -3(2) . . . . ?
S004 C00U C012 C01H -174.6(14) . . . . ?
S004 C00U C01B S006 174.7(8) . . . . ?
S004 C00U C01B C013 -2(2) . . . . ?
S004 C01E C020 C00N -1(3) . . . . ?
O4 C011 C010 C00Q 2.9(12) . . . . ?
O4 C011 C010 C7 -177.2(11) . . . . ?
S006 C01H C01L S002 -19.8(15) . . . . ?
S006 C01H C01L C00M 159.1(14) . . . 2_765 ?
F3 C027 C01C C01S -177.8(12) . . . . ?
F4 C02Q C027 F3 -0.4(12) . . . . ?
F4 C02Q C027 C01C -178.2(13) . . . . ?
C00N C014 C01S C00V 4.0(14) . . . . ?
C00N C014 C01S C01C -177.5(9) . . . . ?
C00L S002 C01L C00M 0.6(13) . . . 2_765 ?
C00L S002 C01L C01H 179.6(11) . . . . ?
C00L C00L C00M C01L -1(2) 2_765 . . 2_765 ?
C00L C00L C00M C00Y 176.3(16) 2_765 . . . ?
C00L C00M C00Y C01N -113.9(12) . . . . ?
C00L C00M C00Y C01G 58.8(17) . . . . ?
C00M C00Y C01G O2 6.9(13) . . . . ?
C00M C00Y C01G C02P -172.5(12) . . . . ?
C00U S004 C01E C013 -2.1(15) . . . . ?
C00U S004 C01E C020 -178.1(18) . . . . ?
C00U C012 C01H S006 1.2(18) . . . . ?
C00U C012 C01H C01L 178.9(14) . . . . ?
C00X C014 C01S C00V -176.4(16) . . . . ?
C00X C014 C01S C01C 2(3) . . . . ?
C012 C00U C01B S006 -1.1(19) . . . . ?
C012 C00U C01B C013 -177.7(15) . . . . ?
C012 C01H C01L S002 162.5(14) . . . . ?
C012 C01H C01L C00M -19(3) . . . 2_765 ?
C013 C01E C020 C00N -177.4(16) . . . . ?
C013 C01Y C02K C02G -63(2) . . . . ?
C014 C00N C01T O00G -175.8(18) . . . . ?
C014 C00N C01T C00V 4.6(18) . . . . ?
C014 C00N C020 C01E 173.5(16) . . . . ?
C01B S006 C01H C012 -1.5(14) . . . . ?
C01B S006 C01H C01L -179.5(12) . . . . ?
C01B C00U C012 C01H 0(2) . . . . ?
C01B C013 C01E S004 1.4(19) . . . . ?
C01B C013 C01E C020 178.2(14) . . . . ?
C01B C013 C01Y C02K 97(2) . . . . ?
C00V C01R C02Q F4 178.2(14) . . . . ?
C00V C01R C02Q C027 0.0 . . . . ?
C01R C00V C01S C014 178.7(11) . . . . ?
C01R C00V C01S C01C 0.0 . . . . ?
C01R C00V C01T O00G -2(2) . . . . ?
C01R C00V C01T C00N 177.8(10) . . . . ?
C01R C02Q C027 F3 177.8(12) . . . . ?
C01R C02Q C027 C01C 0.0 . . . . ?
C02Q C027 C01C C01S 0.0 . . . . ?
C027 C01C C01S C014 -178.4(14) . . . . ?
C027 C01C C01S C00V 0.0 . . . . ?
C01S C00V C01R C02Q 0.0 . . . . ?
C01S C00V C01T O00G 178.3(13) . . . . ?
C01S C00V C01T C00N -2.1(15) . . . . ?
C01E S004 C00U C012 177.0(17) . . . . ?
C01E S004 C00U C01B 2.2(14) . . . . ?
C01E C013 C01B S006 -175.4(13) . . . . ?
C01E C013 C01B C00U 0(2) . . . . ?
C01E C013 C01Y C02K -84(2) . . . . ?
C01H S006 C01B C00U 1.4(13) . . . . ?
C01H S006 C01B C013 177.5(17) . . . . ?
C01L S002 C00L C00L 0.2(15) . . . 2_765 ?
C01L S002 C00L C00M 179.1(15) . . . . ?
C01L C00M C00Y C01N 63.2(18) 2_765 . . . ?
C01L C00M C00Y C01G -124.1(14) 2_765 . . . ?
C01N O1 C01U C021 68(2) . . . . ?
C01N O1 C01U C02L -176.3(13) . . . . ?
C01N C00Y C01G O2 179.4(11) . . . . ?
C01N C00Y C01G C02P 0.0 . . . . ?
C00Y C01N C01Q C01K 0.0 . . . . ?
C00Y C01G C02P C01K 0.0 . . . . ?
C01G O2 C024 C02O 76(2) . . . . ?
C01G O2 C024 C02R -157.5(14) . . . . ?
C01G C02P C01K C5 -178.1(14) . . . . ?
C01G C02P C01K C01Q 0.0 . . . . ?
C02P C01K C01Q C01N 0.0 . . . . ?
C01Q C01N C00Y C00M 172.9(11) . . . . ?
C01Q C01N C00Y C01G 0.0 . . . . ?
C01P C00X C014 C00N 3(3) . . . . ?
C01P C00X C014 C01S -176.3(17) . . . . ?
C01T C00N C014 C00X 174.9(18) . . . . ?
C01T C00N C014 C01S -5.4(18) . . . . ?
C01T C00N C020 C01E 0(3) . . . . ?
C01T C00V C01R C02Q -179.9(14) . . . . ?
C01T C00V C01S C014 -1.4(12) . . . . ?
C01T C00V C01S C01C 179.9(11) . . . . ?
C01U O1 C01N C00Y -169.7(11) . . . . ?
C01U O1 C01N C01Q 9.6(16) . . . . ?
C01Y C013 C01B S006 4(3) . . . . ?
C01Y C013 C01B C00U 179.4(17) . . . . ?
C01Y C013 C01E S004 -177.5(16) . . . . ?
C01Y C013 C01E C020 -1(3) . . . . ?
C020 C00N C014 C00X 0(3) . . . . ?
C020 C00N C014 C01S -180.0(14) . . . . ?
C020 C00N C01T O00G -2(3) . . . . ?
C020 C00N C01T C00V 178.9(14) . . . . ?
C024 O2 C01G C00Y -174.3(12) . . . . ?
C024 O2 C01G C02P 5.1(17) . . . . ?
C02C C00X C014 C00N -177.0(17) . . . . ?
C02C C00X C014 C01S 3(3) . . . . ?
C02J C02X C02Z C030 165(2) . . . . ?
C02K C02G C02N C02J 169.2(19) . . . . ?
C02N C02G C02K C01Y -78(3) . . . . ?
C02N C02J C02X C02Z 170(2) . . . . ?
C02X C02J C02N C02G -179(2) . . . . ?

loop_
_smtbx_masks_void_nr
_smtbx_masks_void_average_x
_smtbx_masks_void_average_y
_smtbx_masks_void_average_z
_smtbx_masks_void_volume
_smtbx_masks_void_count_electrons
_smtbx_masks_void_content
1 0.090 0.174 0.081 13.9 0.2 ?
2 0.000 0.500 0.500 151.8 33.4 ?
3 -0.090 0.826 0.919 13.9 0.2 ?
4 0.300 0.543 0.231 11.9 1.0 ?
5 0.470 0.641 0.838 25.4 2.9 ?
6 0.530 0.359 0.162 25.4 3.0 ?
7 0.700 0.457 0.769 11.9 1.0 ?
